data_2230684
loop_
_publ_author_name
'Wang, Chen-Yi'

_publ_section_title
;
 (2-Acetylphenolato)(2-{1-[2-(morpholin-4-yl)ethylimino]ethyl}phenolato)(thiocyanato-\k<i>N</i>)cobalt(III)
;
_journal_coeditor_code HB5932
_journal_issue 7
_journal_name_full 'Acta Crystallographica Section E'
_journal_page_first m1008
_journal_paper_doi 10.1107/S1600536811025116
_journal_volume 67
_journal_year 2011
_chemical_formula_iupac '[Co (C14 H19 N2 O2) (C8 H7 O2) (N C S)]'
_chemical_formula_moiety 'C23 H26 Co N3 O4 S'
_chemical_formula_sum 'C23 H26 Co N3 O4 S'
_chemical_formula_weight 499.46
_chemical_name_systematic
;
(2-Acetylphenolato)(2-{1-[2-(morpholin-4-
yl)ethylimino]ethyl}phenolato)(thiocyanato-\k<i>N</i>)cobalt(III)
;
_space_group_IT_number 14
_symmetry_cell_setting monoclinic
_symmetry_space_group_name_Hall '-P 2ybc'
_symmetry_space_group_name_H-M 'P 1 21/c 1'
_atom_sites_solution_hydrogens geom
_atom_sites_solution_primary direct
_atom_sites_solution_secondary difmap
_audit_creation_method SHELXL-97
_cell_angle_alpha 90.00
_cell_angle_beta 102.687(3)
_cell_angle_gamma 90.00
_cell_formula_units_Z 4
_cell_length_a 8.145(2)
_cell_length_b 15.801(2)
_cell_length_c 17.702(3)
_cell_measurement_reflns_used 2215
_cell_measurement_temperature 298(2)
_cell_measurement_theta_max 24.53
_cell_measurement_theta_min 2.51
_cell_volume 2222.6(7)
_computing_cell_refinement 'SAINT (Bruker, 1998)'
_computing_data_collection 'SMART (Bruker, 1998)'
_computing_data_reduction 'SAINT (Bruker, 1998)'
_computing_molecular_graphics 'SHELXTL (Sheldrick, 2008)'
_computing_publication_material 'SHELXTL (Sheldrick, 2008)'
_computing_structure_refinement 'SHELXL97 (Sheldrick, 2008)'
_computing_structure_solution 'SHELXS97 (Sheldrick, 2008)'
_diffrn_ambient_temperature 298(2)
_diffrn_measured_fraction_theta_full 0.994
_diffrn_measured_fraction_theta_max 0.994
_diffrn_measurement_device_type 'Bruker SMART CCD'
_diffrn_measurement_method \w
_diffrn_radiation_monochromator graphite
_diffrn_radiation_source 'fine-focus sealed tube'
_diffrn_radiation_type MoK\a
_diffrn_radiation_wavelength 0.71073
_diffrn_reflns_av_R_equivalents 0.0465
_diffrn_reflns_av_sigmaI/netI 0.0589
_diffrn_reflns_limit_h_max 9
_diffrn_reflns_limit_h_min -10
_diffrn_reflns_limit_k_max 19
_diffrn_reflns_limit_k_min -15
_diffrn_reflns_limit_l_max 22
_diffrn_reflns_limit_l_min -21
_diffrn_reflns_number 13159
_diffrn_reflns_theta_full 26.50
_diffrn_reflns_theta_max 26.50
_diffrn_reflns_theta_min 2.56
_diffrn_standards_number 0
_exptl_absorpt_coefficient_mu 0.902
_exptl_absorpt_correction_T_max 0.786
_exptl_absorpt_correction_T_min 0.761
_exptl_absorpt_correction_type multi-scan
_exptl_absorpt_process_details '(SADABS; Sheldrick, 1996)'
_exptl_crystal_colour brown
_exptl_crystal_density_diffrn 1.493
_exptl_crystal_density_method 'not measured'
_exptl_crystal_description block
_exptl_crystal_F_000 1040
_exptl_crystal_size_max 0.32
_exptl_crystal_size_mid 0.30
_exptl_crystal_size_min 0.28
_refine_diff_density_max 0.242
_refine_diff_density_min -0.217
_refine_ls_extinction_method none
_refine_ls_goodness_of_fit_ref 1.027
_refine_ls_hydrogen_treatment constr
_refine_ls_matrix_type full
_refine_ls_number_parameters 291
_refine_ls_number_reflns 4588
_refine_ls_number_restraints 0
_refine_ls_restrained_S_all 1.027
_refine_ls_R_factor_all 0.0872
_refine_ls_R_factor_gt 0.0408
_refine_ls_shift/su_max 0.000
_refine_ls_shift/su_mean 0.000
_refine_ls_structure_factor_coef Fsqd
_refine_ls_weighting_details 'calc w=1/[\s^2^(Fo^2^)+(0.0387P)^2^+0.1364P] where P=(Fo^2^+2Fc^2^)/3'
_refine_ls_weighting_scheme calc
_refine_ls_wR_factor_gt 0.0844
_refine_ls_wR_factor_ref 0.1006
_reflns_number_gt 2764
_reflns_number_total 4588
_reflns_threshold_expression I>2\s(I)
_cod_data_source_file hb5932.cif
_cod_data_source_block I
_cod_original_sg_symbol_H-M 'P 21/c'
_cod_database_code 2230684
_cod_database_fobs_code 2230684

loop_
_symmetry_equiv_pos_as_xyz
'x, y, z'
'-x, y+1/2, -z+1/2'
'-x, -y, -z'
'x, -y-1/2, z-1/2'

loop_
_atom_site_type_symbol
_atom_site_label
_atom_site_fract_x
_atom_site_fract_y
_atom_site_fract_z
_atom_site_U_iso_or_equiv
_atom_site_adp_type
_atom_site_calc_flag
_atom_site_refinement_flags
_atom_site_occupancy
_atom_site_symmetry_multiplicity
_atom_site_disorder_assembly
_atom_site_disorder_group
Co Co1 0.10480(5) 0.75033(2) 0.40903(2) 0.04240(14) Uani d . 1 1 . .
N N1 0.2071(3) 0.84863(14) 0.45991(14) 0.0451(6) Uani d . 1 1 . .
N N2 0.2519(3) 0.76544(13) 0.32944(13) 0.0423(6) Uani d . 1 1 . .
N N3 -0.0691(3) 0.81713(16) 0.34625(15) 0.0553(7) Uani d . 1 1 . .
O O1 0.0119(2) 0.64890(12) 0.35843(11) 0.0511(5) Uani d . 1 1 . .
O O2 0.2783(2) 0.69333(11) 0.47566(10) 0.0445(5) Uani d . 1 1 . .
O O3 -0.0305(2) 0.73184(12) 0.47967(12) 0.0545(6) Uani d . 1 1 . .
O O4 0.3888(3) 0.69744(15) 0.20174(14) 0.0762(7) Uani d . 1 1 . .
S S1 -0.30242(11) 0.92290(6) 0.25423(5) 0.0708(3) Uani d . 1 1 . .
C C1 0.1654(3) 0.55174(17) 0.45072(16) 0.0406(7) Uani d . 1 1 . .
C C2 0.1808(4) 0.46685(18) 0.47754(18) 0.0481(7) Uani d . 1 1 . .
H H2 0.1094 0.4261 0.4501 0.058 Uiso calc R 1 1 . .
C C3 0.2958(4) 0.44293(19) 0.54166(18) 0.0542(8) Uani d . 1 1 . .
H H3 0.3012 0.3870 0.5585 0.065 Uiso calc R 1 1 . .
C C4 0.4056(4) 0.5034(2) 0.58189(17) 0.0510(8) Uani d . 1 1 . .
H H4 0.4868 0.4873 0.6251 0.061 Uiso calc R 1 1 . .
C C5 0.3955(3) 0.58572(18) 0.55864(16) 0.0432(7) Uani d . 1 1 . .
H H5 0.4701 0.6249 0.5866 0.052 Uiso calc R 1 1 . .
C C6 0.2756(3) 0.61332(18) 0.49350(16) 0.0399(7) Uani d . 1 1 . .
C C7 0.0426(3) 0.57306(18) 0.38210(17) 0.0429(7) Uani d . 1 1 . .
C C8 -0.0548(4) 0.50563(19) 0.33162(17) 0.0603(9) Uani d . 1 1 . .
H H8A -0.1453 0.5311 0.2947 0.090 Uiso calc R 1 1 . .
H H8B -0.0997 0.4662 0.3631 0.090 Uiso calc R 1 1 . .
H H8C 0.0185 0.4763 0.3047 0.090 Uiso calc R 1 1 . .
C C9 -0.0742(4) 0.79083(19) 0.52384(16) 0.0465(7) Uani d . 1 1 . .
C C10 -0.2153(4) 0.7738(2) 0.55482(18) 0.0576(9) Uani d . 1 1 . .
H H10 -0.2744 0.7236 0.5419 0.069 Uiso calc R 1 1 . .
C C11 -0.2673(4) 0.8297(2) 0.60370(19) 0.0673(9) Uani d . 1 1 . .
H H11 -0.3606 0.8169 0.6239 0.081 Uiso calc R 1 1 . .
C C12 -0.1830(5) 0.9046(2) 0.62323(19) 0.0711(10) Uani d . 1 1 . .
H H12 -0.2208 0.9431 0.6553 0.085 Uiso calc R 1 1 . .
C C13 -0.0427(4) 0.9222(2) 0.59514(17) 0.0614(9) Uani d . 1 1 . .
H H13 0.0156 0.9722 0.6100 0.074 Uiso calc R 1 1 . .
C C14 0.0158(4) 0.86696(18) 0.54447(16) 0.0468(7) Uani d . 1 1 . .
C C15 0.1688(4) 0.88750(17) 0.51812(17) 0.0473(7) Uani d . 1 1 . .
C C16 0.2859(4) 0.95472(19) 0.56150(17) 0.0659(9) Uani d . 1 1 . .
H H16A 0.3996 0.9422 0.5584 0.099 Uiso calc R 1 1 . .
H H16B 0.2779 0.9553 0.6148 0.099 Uiso calc R 1 1 . .
H H16C 0.2544 1.0091 0.5388 0.099 Uiso calc R 1 1 . .
C C17 0.3581(4) 0.86927(19) 0.43098(18) 0.0557(8) Uani d . 1 1 . .
H H17A 0.4518 0.8344 0.4566 0.067 Uiso calc R 1 1 . .
H H17B 0.3883 0.9282 0.4414 0.067 Uiso calc R 1 1 . .
C C18 0.3200(4) 0.85313(18) 0.34579(17) 0.0535(8) Uani d . 1 1 . .
H H18A 0.4217 0.8595 0.3263 0.064 Uiso calc R 1 1 . .
H H18B 0.2381 0.8940 0.3196 0.064 Uiso calc R 1 1 . .
C C19 0.1570(4) 0.75906(19) 0.24703(16) 0.0548(8) Uani d . 1 1 . .
H H19A 0.0748 0.8043 0.2363 0.066 Uiso calc R 1 1 . .
H H19B 0.0967 0.7057 0.2397 0.066 Uiso calc R 1 1 . .
C C20 0.2705(5) 0.7645(2) 0.19053(18) 0.0676(10) Uani d . 1 1 . .
H H20A 0.2031 0.7622 0.1381 0.081 Uiso calc R 1 1 . .
H H20B 0.3298 0.8181 0.1971 0.081 Uiso calc R 1 1 . .
C C21 0.4903(4) 0.7038(2) 0.2774(2) 0.0716(10) Uani d . 1 1 . .
H H21A 0.5525 0.7566 0.2820 0.086 Uiso calc R 1 1 . .
H H21B 0.5712 0.6578 0.2857 0.086 Uiso calc R 1 1 . .
C C22 0.3886(3) 0.70057(19) 0.33915(17) 0.0545(8) Uani d . 1 1 . .
H H22A 0.3387 0.6448 0.3388 0.065 Uiso calc R 1 1 . .
H H22B 0.4638 0.7085 0.3893 0.065 Uiso calc R 1 1 . .
C C23 -0.1659(4) 0.86167(19) 0.30900(18) 0.0475(8) Uani d . 1 1 . .

loop_
_atom_site_aniso_label
_atom_site_aniso_U_11
_atom_site_aniso_U_22
_atom_site_aniso_U_33
_atom_site_aniso_U_12
_atom_site_aniso_U_13
_atom_site_aniso_U_23
Co1 0.0373(2) 0.0384(2) 0.0506(3) -0.00521(18) 0.00765(17) -0.00324(19)
N1 0.0408(14) 0.0395(14) 0.0524(16) -0.0071(11) 0.0048(12) -0.0005(12)
N2 0.0401(13) 0.0395(15) 0.0455(14) -0.0035(11) 0.0054(11) 0.0020(11)
N3 0.0447(16) 0.0499(16) 0.0682(19) 0.0013(13) 0.0055(14) -0.0069(14)
O1 0.0479(12) 0.0509(14) 0.0541(13) -0.0085(10) 0.0101(10) -0.0053(10)
O2 0.0446(11) 0.0380(12) 0.0486(12) -0.0066(9) 0.0053(9) 0.0015(10)
O3 0.0544(13) 0.0459(13) 0.0688(15) -0.0115(10) 0.0257(12) -0.0131(10)
O4 0.0883(18) 0.0750(18) 0.0742(17) -0.0075(15) 0.0372(15) -0.0125(14)
S1 0.0555(5) 0.0781(7) 0.0741(6) 0.0045(5) 0.0040(5) 0.0192(5)
C1 0.0392(16) 0.0378(17) 0.0484(18) -0.0029(13) 0.0175(14) -0.0080(14)
C2 0.0455(17) 0.0415(18) 0.061(2) -0.0057(15) 0.0198(16) -0.0056(16)
C3 0.061(2) 0.0387(18) 0.066(2) 0.0023(16) 0.0217(18) 0.0027(16)
C4 0.0480(18) 0.053(2) 0.0512(19) 0.0055(16) 0.0098(15) 0.0027(16)
C5 0.0437(17) 0.0459(18) 0.0406(17) -0.0035(14) 0.0104(14) -0.0018(14)
C6 0.0390(16) 0.0432(18) 0.0419(18) -0.0041(14) 0.0187(14) -0.0045(14)
C7 0.0395(16) 0.0409(18) 0.0525(19) -0.0070(14) 0.0192(14) -0.0069(15)
C8 0.061(2) 0.056(2) 0.063(2) -0.0134(17) 0.0116(17) -0.0185(17)
C9 0.0444(17) 0.0449(18) 0.0476(18) 0.0045(15) 0.0048(14) -0.0029(15)
C10 0.052(2) 0.061(2) 0.062(2) -0.0026(16) 0.0190(17) -0.0055(17)
C11 0.066(2) 0.079(3) 0.061(2) 0.008(2) 0.0220(19) -0.003(2)
C12 0.082(3) 0.072(3) 0.061(2) 0.017(2) 0.020(2) -0.014(2)
C13 0.079(2) 0.050(2) 0.053(2) 0.0022(18) 0.0078(19) -0.0107(16)
C14 0.0533(18) 0.0416(18) 0.0418(18) 0.0037(15) 0.0024(15) 0.0011(14)
C15 0.0552(19) 0.0342(16) 0.0464(19) 0.0005(15) -0.0023(16) 0.0064(14)
C16 0.077(2) 0.052(2) 0.062(2) -0.0169(18) 0.0025(19) -0.0124(17)
C17 0.0499(19) 0.0502(19) 0.067(2) -0.0137(15) 0.0132(17) -0.0100(17)
C18 0.0531(19) 0.0438(19) 0.065(2) -0.0103(15) 0.0165(16) 0.0020(16)
C19 0.0546(19) 0.060(2) 0.0465(19) -0.0074(16) 0.0047(15) 0.0000(16)
C20 0.078(2) 0.077(3) 0.048(2) -0.015(2) 0.0146(18) -0.0008(18)
C21 0.060(2) 0.074(3) 0.088(3) 0.006(2) 0.033(2) 0.010(2)
C22 0.0481(18) 0.052(2) 0.068(2) 0.0062(16) 0.0220(16) 0.0108(17)
C23 0.0411(18) 0.0464(19) 0.057(2) -0.0080(15) 0.0137(15) -0.0085(16)

loop_
_atom_type_symbol
_atom_type_description
_atom_type_scat_dispersion_real
_atom_type_scat_dispersion_imag
_atom_type_scat_source
C C 0.0033 0.0016 'International Tables Vol C Tables 4.2.6.8 and 6.1.1.4'
H H 0.0000 0.0000 'International Tables Vol C Tables 4.2.6.8 and 6.1.1.4'
N N 0.0061 0.0033 'International Tables Vol C Tables 4.2.6.8 and 6.1.1.4'
O O 0.0106 0.0060 'International Tables Vol C Tables 4.2.6.8 and 6.1.1.4'
S S 0.1246 0.1234 'International Tables Vol C Tables 4.2.6.8 and 6.1.1.4'
Co Co 0.3494 0.9721 'International Tables Vol C Tables 4.2.6.8 and 6.1.1.4'

loop_
_geom_angle_atom_site_label_1
_geom_angle_atom_site_label_2
_geom_angle_atom_site_label_3
_geom_angle_site_symmetry_1
_geom_angle_site_symmetry_3
_geom_angle
_geom_angle_publ_flag
O2 Co1 O3 . . 88.70(8) n
O2 Co1 N1 . . 84.38(9) n
O3 Co1 N1 . . 94.17(9) n
O2 Co1 O1 . . 93.36(8) n
O3 Co1 O1 . . 87.21(8) n
N1 Co1 O1 . . 177.31(9) n
O2 Co1 N3 . . 175.10(9) n
O3 Co1 N3 . . 90.27(10) n
N1 Co1 N3 . . 90.93(10) n
O1 Co1 N3 . . 91.38(9) n
O2 Co1 N2 . . 90.86(8) n
O3 Co1 N2 . . 177.51(8) n
N1 Co1 N2 . . 88.22(9) n
O1 Co1 N2 . . 90.37(8) n
N3 Co1 N2 . . 90.37(10) n
C15 N1 C17 . . 122.6(2) ?
C15 N1 Co1 . . 127.5(2) ?
C17 N1 Co1 . . 109.32(18) ?
C22 N2 C19 . . 106.1(2) ?
C22 N2 C18 . . 112.2(2) ?
C19 N2 C18 . . 109.9(2) ?
C22 N2 Co1 . . 111.92(16) ?
C19 N2 Co1 . . 114.01(17) ?
C18 N2 Co1 . . 102.84(16) ?
C23 N3 Co1 . . 175.3(2) ?
C7 O1 Co1 . . 127.26(19) ?
C6 O2 Co1 . . 124.85(17) ?
C9 O3 Co1 . . 124.42(18) ?
C21 O4 C20 . . 108.5(3) ?
C2 C1 C6 . . 118.0(3) ?
C2 C1 C7 . . 119.9(3) ?
C6 C1 C7 . . 122.1(3) ?
C3 C2 C1 . . 122.5(3) ?
C3 C2 H2 . . 118.8 ?
C1 C2 H2 . . 118.8 ?
C2 C3 C4 . . 119.0(3) ?
C2 C3 H3 . . 120.5 ?
C4 C3 H3 . . 120.5 ?
C5 C4 C3 . . 120.8(3) ?
C5 C4 H4 . . 119.6 ?
C3 C4 H4 . . 119.6 ?
C4 C5 C6 . . 121.9(3) ?
C4 C5 H5 . . 119.0 ?
C6 C5 H5 . . 119.0 ?
O2 C6 C5 . . 117.0(3) ?
O2 C6 C1 . . 125.2(3) ?
C5 C6 C1 . . 117.9(3) ?
O1 C7 C1 . . 123.3(3) ?
O1 C7 C8 . . 115.6(3) ?
C1 C7 C8 . . 121.1(3) ?
C7 C8 H8A . . 109.5 ?
C7 C8 H8B . . 109.5 ?
H8A C8 H8B . . 109.5 ?
C7 C8 H8C . . 109.5 ?
H8A C8 H8C . . 109.5 ?
H8B C8 H8C . . 109.5 ?
O3 C9 C10 . . 116.6(3) ?
O3 C9 C14 . . 124.3(3) ?
C10 C9 C14 . . 119.0(3) ?
C11 C10 C9 . . 121.1(3) ?
C11 C10 H10 . . 119.4 ?
C9 C10 H10 . . 119.4 ?
C10 C11 C12 . . 120.6(3) ?
C10 C11 H11 . . 119.7 ?
C12 C11 H11 . . 119.7 ?
C13 C12 C11 . . 119.6(3) ?
C13 C12 H12 . . 120.2 ?
C11 C12 H12 . . 120.2 ?
C12 C13 C14 . . 122.1(3) ?
C12 C13 H13 . . 119.0 ?
C14 C13 H13 . . 119.0 ?
C13 C14 C9 . . 117.6(3) ?
C13 C14 C15 . . 119.9(3) ?
C9 C14 C15 . . 122.5(3) ?
N1 C15 C14 . . 121.4(3) ?
N1 C15 C16 . . 120.0(3) ?
C14 C15 C16 . . 118.7(3) ?
C15 C16 H16A . . 109.5 ?
C15 C16 H16B . . 109.5 ?
H16A C16 H16B . . 109.5 ?
C15 C16 H16C . . 109.5 ?
H16A C16 H16C . . 109.5 ?
H16B C16 H16C . . 109.5 ?
N1 C17 C18 . . 108.0(2) ?
N1 C17 H17A . . 110.1 ?
C18 C17 H17A . . 110.1 ?
N1 C17 H17B . . 110.1 ?
C18 C17 H17B . . 110.1 ?
H17A C17 H17B . . 108.4 ?
C17 C18 N2 . . 109.8(2) ?
C17 C18 H18A . . 109.7 ?
N2 C18 H18A . . 109.7 ?
C17 C18 H18B . . 109.7 ?
N2 C18 H18B . . 109.7 ?
H18A C18 H18B . . 108.2 ?
N2 C19 C20 . . 112.5(2) ?
N2 C19 H19A . . 109.1 ?
C20 C19 H19A . . 109.1 ?
N2 C19 H19B . . 109.1 ?
C20 C19 H19B . . 109.1 ?
H19A C19 H19B . . 107.8 ?
O4 C20 C19 . . 111.3(3) ?
O4 C20 H20A . . 109.4 ?
C19 C20 H20A . . 109.4 ?
O4 C20 H20B . . 109.4 ?
C19 C20 H20B . . 109.4 ?
H20A C20 H20B . . 108.0 ?
O4 C21 C22 . . 112.6(3) ?
O4 C21 H21A . . 109.1 ?
C22 C21 H21A . . 109.1 ?
O4 C21 H21B . . 109.1 ?
C22 C21 H21B . . 109.1 ?
H21A C21 H21B . . 107.8 ?
N2 C22 C21 . . 114.0(2) ?
N2 C22 H22A . . 108.8 ?
C21 C22 H22A . . 108.8 ?
N2 C22 H22B . . 108.8 ?
C21 C22 H22B . . 108.8 ?
H22A C22 H22B . . 107.6 ?
N3 C23 S1 . . 178.3(3) ?

loop_
_geom_bond_atom_site_label_1
_geom_bond_atom_site_label_2
_geom_bond_site_symmetry_2
_geom_bond_distance
_geom_bond_publ_flag
Co1 O1 . 1.9094(19) y
Co1 O2 . 1.8621(18) y
Co1 O3 . 1.8624(19) y
Co1 N1 . 1.894(2) y
Co1 N3 . 1.914(3) y
Co1 N2 . 2.054(2) y
N1 C15 . 1.295(3) ?
N1 C17 . 1.469(3) ?
N2 C22 . 1.495(3) ?
N2 C19 . 1.497(3) ?
N2 C18 . 1.497(3) ?
N3 C23 . 1.150(3) ?
O1 C7 . 1.276(3) ?
O2 C6 . 1.304(3) ?
O3 C9 . 1.315(3) ?
O4 C21 . 1.415(4) ?
O4 C20 . 1.416(4) ?
S1 C23 . 1.625(3) ?
C1 C2 . 1.419(4) ?
C1 C6 . 1.424(4) ?
C1 C7 . 1.434(4) ?
C2 C3 . 1.357(4) ?
C2 H2 . 0.9300 ?
C3 C4 . 1.393(4) ?
C3 H3 . 0.9300 ?
C4 C5 . 1.362(4) ?
C4 H4 . 0.9300 ?
C5 C6 . 1.407(4) ?
C5 H5 . 0.9300 ?
C7 C8 . 1.500(4) ?
C8 H8A . 0.9600 ?
C8 H8B . 0.9600 ?
C8 H8C . 0.9600 ?
C9 C10 . 1.404(4) ?
C9 C14 . 1.414(4) ?
C10 C11 . 1.368(4) ?
C10 H10 . 0.9300 ?
C11 C12 . 1.374(4) ?
C11 H11 . 0.9300 ?
C12 C13 . 1.371(4) ?
C12 H12 . 0.9300 ?
C13 C14 . 1.408(4) ?
C13 H13 . 0.9300 ?
C14 C15 . 1.460(4) ?
C15 C16 . 1.519(4) ?
C16 H16A . 0.9600 ?
C16 H16B . 0.9600 ?
C16 H16C . 0.9600 ?
C17 C18 . 1.493(4) ?
C17 H17A . 0.9700 ?
C17 H17B . 0.9700 ?
C18 H18A . 0.9700 ?
C18 H18B . 0.9700 ?
C19 C20 . 1.506(4) ?
C19 H19A . 0.9700 ?
C19 H19B . 0.9700 ?
C20 H20A . 0.9700 ?
C20 H20B . 0.9700 ?
C21 C22 . 1.510(4) ?
C21 H21A . 0.9700 ?
C21 H21B . 0.9700 ?
C22 H22A . 0.9700 ?
C22 H22B . 0.9700 ?
